data_1577417
loop_
_publ_author_name
'Liu, Lichuan'
'Chen, Xingliang'
'Guan, Guiyu'
'Su, Xinyue'
'Liu, Mengqing'
'Hu, Yuefei'
'He, Wei'
'Zhang, Linxing'
'Ma, Wenpeng'
'An, Kun'

_publ_section_title
;
 Rhodium-Catalyzed Enantioselective Intermolecular C--H Silylation of
 Simple Arenes: Synergistic Substituent Effects Overcome Silane
 Redistribution to Enable Synthesis of Si-Stereogenic Arylsilanes
;
_journal_name_full 'Chemical Science'
_journal_paper_doi 10.1039/D6SC01404F
_journal_year 2026
_chemical_absolute_configuration ad
_chemical_formula_sum 'C17 H20 F2 O Si'
_chemical_formula_weight 306.42
_space_group_crystal_system monoclinic
_space_group_IT_number 4
_space_group_name_Hall 'P 2yb'
_space_group_name_H-M_alt 'P 1 21 1'
_atom_sites_solution_hydrogens mixed
_atom_sites_solution_primary dual
_audit_creation_method SHELXL-2014/7
_audit_update_record
;
2021-12-06 deposited with the CCDC.	2026-06-16 downloaded from the CCDC.
;
_cell_angle_alpha 90
_cell_angle_beta 108.274(2)
_cell_angle_gamma 90
_cell_formula_units_Z 2
_cell_length_a 9.5297(2)
_cell_length_b 8.1356(2)
_cell_length_c 11.0854(3)
_cell_measurement_reflns_used 10313
_cell_measurement_temperature 180.00(10)
_cell_measurement_theta_max 74.7360
_cell_measurement_theta_min 4.1650
_cell_volume 816.11(4)
_computing_structure_refinement 'SHELXL-2014/7 (Sheldrick, 2014)'
_diffrn_ambient_environment N~2~
_diffrn_ambient_temperature 180.00(10)
_diffrn_detector 'CCD plate'
_diffrn_detector_type HyPix
_diffrn_measured_fraction_theta_full 1.000
_diffrn_measured_fraction_theta_max 0.976
_diffrn_measurement_device 'four-circle diffractometer'
_diffrn_measurement_device_type 'XtaLAB Synergy R, DW system, HyPix'
_diffrn_radiation_monochromator mirror
_diffrn_radiation_probe x-ray
_diffrn_radiation_type 'Cu K\a'
_diffrn_radiation_wavelength 1.54184
_diffrn_reflns_av_R_equivalents 0.0399
_diffrn_reflns_av_unetI/netI 0.0245
_diffrn_reflns_Laue_measured_fraction_full 1.000
_diffrn_reflns_Laue_measured_fraction_max 0.976
_diffrn_reflns_limit_h_max 11
_diffrn_reflns_limit_h_min -12
_diffrn_reflns_limit_k_max 10
_diffrn_reflns_limit_k_min -10
_diffrn_reflns_limit_l_max 13
_diffrn_reflns_limit_l_min -13
_diffrn_reflns_number 18716
_diffrn_reflns_point_group_measured_fraction_full 1.000
_diffrn_reflns_point_group_measured_fraction_max 0.960
_diffrn_reflns_theta_full 67.679
_diffrn_reflns_theta_max 76.432
_diffrn_reflns_theta_min 4.200
_diffrn_source 'fine-focus sealed X-ray tube'
_diffrn_source_type 'Enhance Ultra (Cu) X-ray Source'
_exptl_absorpt_coefficient_mu 1.424
_exptl_absorpt_correction_T_max 1.00000
_exptl_absorpt_correction_T_min 0.65541
_exptl_absorpt_correction_type multi-scan
_exptl_absorpt_process_details
;
CrysAlisPro 1.171.39.29a (Rigaku Oxford Diffraction, 2015)
Empirical absorption correction using spherical harmonics,
 implemented in SCALE3 ABSPACK scaling algorithm.
;
_exptl_crystal_colour colorless
_exptl_crystal_density_diffrn 1.247
_exptl_crystal_description rod-like
_exptl_crystal_F_000 324
_exptl_crystal_size_max 0.35
_exptl_crystal_size_mid 0.04
_exptl_crystal_size_min 0.03
_refine_diff_density_max 0.150
_refine_diff_density_min -0.203
_refine_diff_density_rms 0.032
_refine_ls_abs_structure_details
;
 Flack x determined using 1335 quotients [(I+)-(I-)]/[(I+)+(I-)]
 (Parsons, Flack and Wagner, Acta Cryst. B69 (2013) 249-259).
;
_refine_ls_abs_structure_Flack 0.015(12)
_refine_ls_extinction_method none
_refine_ls_goodness_of_fit_ref 1.073
_refine_ls_hydrogen_treatment mixed
_refine_ls_matrix_type full
_refine_ls_number_parameters 197
_refine_ls_number_reflns 3298
_refine_ls_number_restraints 1
_refine_ls_restrained_S_all 1.073
_refine_ls_R_factor_all 0.0319
_refine_ls_R_factor_gt 0.0289
_refine_ls_shift/su_max 0.000
_refine_ls_shift/su_mean 0.000
_refine_ls_structure_factor_coef Fsqd
_refine_ls_weighting_details 'w=1/[\s^2^(Fo^2^)+(0.0495P)^2^+0.1034P] where P=(Fo^2^+2Fc^2^)/3'
_refine_ls_weighting_scheme calc
_refine_ls_wR_factor_gt 0.0784
_refine_ls_wR_factor_ref 0.0859
_reflns_Friedel_coverage 0.833
_reflns_Friedel_fraction_full 0.999
_reflns_Friedel_fraction_max 0.940
_reflns_number_gt 3105
_reflns_number_total 3298
_reflns_threshold_expression 'I > 2\s(I)'
_cod_data_source_file d6sc01404f2.cif
_cod_data_source_block 3
_cod_original_sg_symbol_H-M 'P 21'
_cod_database_code 1577417
_shelx_shelxl_version_number 2014/7
_shelx_space_group_comment
;
The symmetry employed for this shelxl refinement is uniquely defined
by the following loop, which should always be used as a source of
symmetry information in preference to the above space-group names.
They are only intended as comments.
;

loop_
_space_group_symop_operation_xyz
'x, y, z'
'-x, y+1/2, -z'

loop_
_atom_site_label
_atom_site_type_symbol
_atom_site_fract_x
_atom_site_fract_y
_atom_site_fract_z
_atom_site_U_iso_or_equiv
_atom_site_adp_type
_atom_site_occupancy
_atom_site_site_symmetry_order
_atom_site_calc_flag
_atom_site_refinement_flags_posn
_atom_site_refinement_flags_adp
_atom_site_refinement_flags_occupancy
_atom_site_disorder_assembly
_atom_site_disorder_group
Si1 Si 0.15550(7) 0.63937(8) 0.68213(5) 0.03841(17) Uani 1 1 d . . . . .
H1 H 0.053(3) 0.761(4) 0.692(3) 0.046 Uiso 1 1 d . U . . .
F1 F 0.26675(19) 0.7480(2) 0.95854(15) 0.0560(4) Uani 1 1 d . . . . .
F2 F 0.6863(2) 0.8642(2) 0.7350(2) 0.0652(5) Uani 1 1 d . . . . .
O1 O 0.31634(18) 0.3425(2) 0.70258(16) 0.0382(4) Uani 1 1 d . . . . .
C1 C 0.1474(3) 0.6169(4) 0.5127(2) 0.0528(7) Uani 1 1 d . . . . .
H1A H 0.1494 0.7236 0.4764 0.079 Uiso 1 1 calc R U . . .
H1B H 0.0578 0.5613 0.4664 0.079 Uiso 1 1 calc R U . . .
H1C H 0.2308 0.5541 0.5080 0.079 Uiso 1 1 calc R U . . .
C2 C 0.3420(3) 0.7249(3) 0.7768(2) 0.0385(5) Uani 1 1 d . . . . .
C3 C 0.3730(3) 0.7717(3) 0.9024(2) 0.0428(6) Uani 1 1 d . . . . .
C4 C 0.5040(3) 0.8434(4) 0.9742(2) 0.0511(7) Uani 1 1 d . . . . .
H4 H 0.5191 0.8714 1.0587 0.061 Uiso 1 1 calc R U . . .
C5 C 0.6120(3) 0.8728(4) 0.9181(3) 0.0516(7) Uani 1 1 d . . . . .
H5 H 0.7015 0.9208 0.9637 0.062 Uiso 1 1 calc R U . . .
C6 C 0.5835(3) 0.8291(3) 0.7933(3) 0.0466(6) Uani 1 1 d . . . . .
C7 C 0.4533(3) 0.7561(3) 0.7226(2) 0.0427(6) Uani 1 1 d . . . . .
H7 H 0.4394 0.7274 0.6384 0.051 Uiso 1 1 calc R U . . .
C8 C 0.1125(2) 0.4431(3) 0.7522(2) 0.0352(5) Uani 1 1 d . . . . .
C9 C -0.0026(3) 0.4201(4) 0.8053(2) 0.0430(6) Uani 1 1 d . . . . .
C10 C -0.0261(3) 0.2642(4) 0.8478(3) 0.0515(7) Uani 1 1 d . . . . .
H10 H -0.1017 0.2493 0.8832 0.062 Uiso 1 1 calc R U . . .
C11 C 0.0593(3) 0.1334(4) 0.8388(2) 0.0515(6) Uani 1 1 d . . . . .
H11 H 0.0398 0.0303 0.8661 0.062 Uiso 1 1 calc R U . . .
C12 C 0.1751(3) 0.1529(4) 0.7891(2) 0.0432(5) Uani 1 1 d . . . . .
H12 H 0.2344 0.0641 0.7839 0.052 Uiso 1 1 calc R U . . .
C13 C 0.2004(2) 0.3062(3) 0.7478(2) 0.0340(5) Uani 1 1 d . . . . .
C14 C -0.1013(3) 0.5601(5) 0.8175(3) 0.0582(8) Uani 1 1 d . . . . .
H14A H -0.0417 0.6495 0.8623 0.087 Uiso 1 1 calc R U . . .
H14B H -0.1657 0.5234 0.8635 0.087 Uiso 1 1 calc R U . . .
H14C H -0.1594 0.5963 0.7344 0.087 Uiso 1 1 calc R U . . .
C15 C 0.4002(3) 0.2115(4) 0.6716(3) 0.0457(6) Uani 1 1 d . . . . .
H15 H 0.4264 0.1309 0.7408 0.055 Uiso 1 1 calc R U . . .
C16 C 0.3109(4) 0.1284(5) 0.5495(3) 0.0631(8) Uani 1 1 d . . . . .
H16A H 0.2252 0.0778 0.5613 0.095 Uiso 1 1 calc R U . . .
H16B H 0.3704 0.0460 0.5269 0.095 Uiso 1 1 calc R U . . .
H16C H 0.2807 0.2086 0.4828 0.095 Uiso 1 1 calc R U . . .
C17 C 0.5390(4) 0.2922(5) 0.6615(4) 0.0722(10) Uani 1 1 d . . . . .
H17A H 0.5135 0.3684 0.5918 0.108 Uiso 1 1 calc R U . . .
H17B H 0.6040 0.2096 0.6472 0.108 Uiso 1 1 calc R U . . .
H17C H 0.5877 0.3498 0.7389 0.108 Uiso 1 1 calc R U . . .

loop_
_atom_site_aniso_label
_atom_site_aniso_U_11
_atom_site_aniso_U_22
_atom_site_aniso_U_33
_atom_site_aniso_U_23
_atom_site_aniso_U_13
_atom_site_aniso_U_12
Si1 0.0393(3) 0.0371(3) 0.0332(3) 0.0018(3) 0.0033(2) 0.0062(3)
F1 0.0587(9) 0.0697(10) 0.0412(8) -0.0049(8) 0.0180(7) -0.0007(8)
F2 0.0561(10) 0.0617(10) 0.0838(13) -0.0035(10) 0.0304(9) -0.0061(8)
O1 0.0374(8) 0.0381(9) 0.0412(9) 0.0005(7) 0.0154(7) 0.0049(7)
C1 0.0601(15) 0.0558(18) 0.0329(11) 0.0057(12) 0.0009(10) -0.0042(14)
C2 0.0448(12) 0.0306(11) 0.0362(11) 0.0003(9) 0.0070(9) 0.0058(10)
C3 0.0467(13) 0.0429(13) 0.0351(12) 0.0025(10) 0.0076(10) 0.0054(10)
C4 0.0542(15) 0.0540(16) 0.0347(13) -0.0016(11) -0.0008(11) 0.0053(13)
C5 0.0436(14) 0.0459(14) 0.0529(15) -0.0013(12) -0.0025(12) -0.0006(11)
C6 0.0451(13) 0.0398(13) 0.0538(15) 0.0023(12) 0.0138(11) 0.0032(11)
C7 0.0496(14) 0.0361(12) 0.0406(13) -0.0004(10) 0.0117(11) 0.0036(10)
C8 0.0327(11) 0.0432(12) 0.0261(10) -0.0034(9) 0.0040(8) 0.0023(9)
C9 0.0359(11) 0.0620(16) 0.0287(11) -0.0027(11) 0.0068(9) 0.0049(11)
C10 0.0431(13) 0.077(2) 0.0360(13) 0.0054(13) 0.0144(10) -0.0044(13)
C11 0.0593(14) 0.0544(15) 0.0400(12) 0.0071(14) 0.0146(11) -0.0103(16)
C12 0.0499(12) 0.0407(12) 0.0364(11) 0.0031(11) 0.0096(9) 0.0020(12)
C13 0.0334(10) 0.0391(11) 0.0272(10) -0.0005(9) 0.0062(8) 0.0018(9)
C14 0.0472(14) 0.083(2) 0.0459(15) -0.0019(15) 0.0164(12) 0.0174(15)
C15 0.0499(14) 0.0481(13) 0.0413(13) 0.0031(11) 0.0177(11) 0.0161(11)
C16 0.088(2) 0.0571(17) 0.0462(14) -0.0089(15) 0.0244(14) 0.0110(18)
C17 0.0519(18) 0.089(3) 0.086(2) -0.001(2) 0.0367(17) 0.0120(17)

loop_
_atom_type_symbol
_atom_type_description
_atom_type_scat_dispersion_real
_atom_type_scat_dispersion_imag
_atom_type_scat_source
C C 0.0181 0.0091 'International Tables Vol C Tables 4.2.6.8 and 6.1.1.4'
H H 0.0000 0.0000 'International Tables Vol C Tables 4.2.6.8 and 6.1.1.4'
O O 0.0492 0.0322 'International Tables Vol C Tables 4.2.6.8 and 6.1.1.4'
F F 0.0727 0.0534 'International Tables Vol C Tables 4.2.6.8 and 6.1.1.4'
Si Si 0.2541 0.3302 'International Tables Vol C Tables 4.2.6.8 and 6.1.1.4'

loop_
_geom_angle_atom_site_label_1
_geom_angle_atom_site_label_2
_geom_angle_atom_site_label_3
_geom_angle
_geom_angle_site_symmetry_1
_geom_angle_site_symmetry_3
_geom_angle_publ_flag
C1 Si1 C8 112.84(12) . . ?
C1 Si1 C2 109.29(13) . . ?
C8 Si1 C2 111.87(10) . . ?
C1 Si1 H1 109.4(12) . . ?
C8 Si1 H1 108.6(12) . . ?
C2 Si1 H1 104.5(13) . . ?
C13 O1 C15 119.77(19) . . ?
Si1 C1 H1A 109.5 . . ?
Si1 C1 H1B 109.5 . . ?
H1A C1 H1B 109.5 . . ?
Si1 C1 H1C 109.5 . . ?
H1A C1 H1C 109.5 . . ?
H1B C1 H1C 109.5 . . ?
C3 C2 C7 115.6(2) . . ?
C3 C2 Si1 121.8(2) . . ?
C7 C2 Si1 122.43(19) . . ?
F1 C3 C4 117.7(2) . . ?
F1 C3 C2 117.9(2) . . ?
C4 C3 C2 124.5(3) . . ?
C5 C4 C3 118.7(2) . . ?
C5 C4 H4 120.6 . . ?
C3 C4 H4 120.6 . . ?
C6 C5 C4 118.1(2) . . ?
C6 C5 H5 121.0 . . ?
C4 C5 H5 121.0 . . ?
F2 C6 C5 118.7(3) . . ?
F2 C6 C7 118.3(3) . . ?
C5 C6 C7 123.0(3) . . ?
C6 C7 C2 120.2(3) . . ?
C6 C7 H7 119.9 . . ?
C2 C7 H7 119.9 . . ?
C13 C8 C9 117.4(2) . . ?
C13 C8 Si1 116.76(17) . . ?
C9 C8 Si1 125.80(19) . . ?
C10 C9 C8 119.3(2) . . ?
C10 C9 C14 119.0(2) . . ?
C8 C9 C14 121.7(3) . . ?
C11 C10 C9 121.5(3) . . ?
C11 C10 H10 119.3 . . ?
C9 C10 H10 119.3 . . ?
C10 C11 C12 120.5(3) . . ?
C10 C11 H11 119.8 . . ?
C12 C11 H11 119.8 . . ?
C13 C12 C11 118.6(3) . . ?
C13 C12 H12 120.7 . . ?
C11 C12 H12 120.7 . . ?
C12 C13 O1 123.9(2) . . ?
C12 C13 C8 122.6(2) . . ?
O1 C13 C8 113.4(2) . . ?
C9 C14 H14A 109.5 . . ?
C9 C14 H14B 109.5 . . ?
H14A C14 H14B 109.5 . . ?
C9 C14 H14C 109.5 . . ?
H14A C14 H14C 109.5 . . ?
H14B C14 H14C 109.5 . . ?
O1 C15 C17 105.2(2) . . ?
O1 C15 C16 110.3(2) . . ?
C17 C15 C16 112.7(3) . . ?
O1 C15 H15 109.5 . . ?
C17 C15 H15 109.5 . . ?
C16 C15 H15 109.5 . . ?
C15 C16 H16A 109.5 . . ?
C15 C16 H16B 109.5 . . ?
H16A C16 H16B 109.5 . . ?
C15 C16 H16C 109.5 . . ?
H16A C16 H16C 109.5 . . ?
H16B C16 H16C 109.5 . . ?
C15 C17 H17A 109.5 . . ?
C15 C17 H17B 109.5 . . ?
H17A C17 H17B 109.5 . . ?
C15 C17 H17C 109.5 . . ?
H17A C17 H17C 109.5 . . ?
H17B C17 H17C 109.5 . . ?

loop_
_geom_bond_atom_site_label_1
_geom_bond_atom_site_label_2
_geom_bond_distance
_geom_bond_site_symmetry_2
_geom_bond_publ_flag
Si1 C1 1.864(3) . ?
Si1 C8 1.877(3) . ?
Si1 C2 1.891(3) . ?
Si1 H1 1.42(3) . ?
F1 C3 1.359(3) . ?
F2 C6 1.362(3) . ?
O1 C13 1.381(3) . ?
O1 C15 1.436(3) . ?
C1 H1A 0.9600 . ?
C1 H1B 0.9600 . ?
C1 H1C 0.9600 . ?
C2 C3 1.382(3) . ?
C2 C7 1.397(4) . ?
C3 C4 1.382(4) . ?
C4 C5 1.380(4) . ?
C4 H4 0.9300 . ?
C5 C6 1.371(4) . ?
C5 H5 0.9300 . ?
C6 C7 1.378(4) . ?
C7 H7 0.9300 . ?
C8 C13 1.404(3) . ?
C8 C9 1.410(4) . ?
C9 C10 1.396(4) . ?
C9 C14 1.510(4) . ?
C10 C11 1.362(5) . ?
C10 H10 0.9300 . ?
C11 C12 1.389(4) . ?
C11 H11 0.9300 . ?
C12 C13 1.376(4) . ?
C12 H12 0.9300 . ?
C14 H14A 0.9600 . ?
C14 H14B 0.9600 . ?
C14 H14C 0.9600 . ?
C15 C17 1.512(5) . ?
C15 C16 1.514(4) . ?
C15 H15 0.9800 . ?
C16 H16A 0.9600 . ?
C16 H16B 0.9600 . ?
C16 H16C 0.9600 . ?
C17 H17A 0.9600 . ?
C17 H17B 0.9600 . ?
C17 H17C 0.9600 . ?

loop_
_geom_torsion_atom_site_label_1
_geom_torsion_atom_site_label_2
_geom_torsion_atom_site_label_3
_geom_torsion_atom_site_label_4
_geom_torsion
_geom_torsion_site_symmetry_1
_geom_torsion_site_symmetry_2
_geom_torsion_site_symmetry_3
_geom_torsion_site_symmetry_4
_geom_torsion_publ_flag
C1 Si1 C2 C3 172.6(2) . . . . ?
C8 Si1 C2 C3 -61.7(2) . . . . ?
C1 Si1 C2 C7 -2.7(2) . . . . ?
C8 Si1 C2 C7 123.0(2) . . . . ?
C7 C2 C3 F1 178.3(2) . . . . ?
Si1 C2 C3 F1 2.7(3) . . . . ?
C7 C2 C3 C4 -0.6(4) . . . . ?
Si1 C2 C3 C4 -176.2(2) . . . . ?
F1 C3 C4 C5 -178.3(2) . . . . ?
C2 C3 C4 C5 0.6(4) . . . . ?
C3 C4 C5 C6 0.1(4) . . . . ?
C4 C5 C6 F2 177.0(2) . . . . ?
C4 C5 C6 C7 -0.8(4) . . . . ?
F2 C6 C7 C2 -177.0(2) . . . . ?
C5 C6 C7 C2 0.8(4) . . . . ?
C3 C2 C7 C6 -0.1(3) . . . . ?
Si1 C2 C7 C6 175.44(19) . . . . ?
C1 Si1 C8 C13 56.7(2) . . . . ?
C2 Si1 C8 C13 -67.02(19) . . . . ?
C1 Si1 C8 C9 -121.3(2) . . . . ?
C2 Si1 C8 C9 115.0(2) . . . . ?
C13 C8 C9 C10 -1.4(3) . . . . ?
Si1 C8 C9 C10 176.61(19) . . . . ?
C13 C8 C9 C14 178.5(2) . . . . ?
Si1 C8 C9 C14 -3.5(3) . . . . ?
C8 C9 C10 C11 -0.3(4) . . . . ?
C14 C9 C10 C11 179.8(3) . . . . ?
C9 C10 C11 C12 1.5(4) . . . . ?
C10 C11 C12 C13 -0.9(4) . . . . ?
C11 C12 C13 O1 176.6(2) . . . . ?
C11 C12 C13 C8 -0.9(3) . . . . ?
C15 O1 C13 C12 13.1(3) . . . . ?
C15 O1 C13 C8 -169.2(2) . . . . ?
C9 C8 C13 C12 2.0(3) . . . . ?
Si1 C8 C13 C12 -176.16(18) . . . . ?
C9 C8 C13 O1 -175.77(19) . . . . ?
Si1 C8 C13 O1 6.1(2) . . . . ?
C13 O1 C15 C17 -164.8(2) . . . . ?
C13 O1 C15 C16 73.4(3) . . . . ?
